data_7103405
loop_
_publ_author_name
'Kim, Hyunuk'
'Samsonenko, Denis G'
'Yoon, Minyoung'
'Yoon, Ji Woong'
'Hwang, Young Kyu'
'Chang, Jong-San'
'Kim, Kimoon'

_publ_section_title
;
 Temperature-triggered gate opening for gas adsorption in microporous
 manganese formate.
;
_journal_issue 39
_journal_name_full 'Chemical communications (Cambridge, England)'
_journal_page_first 4697
_journal_page_last 4699
_journal_paper_doi 10.1039/b811087e
_journal_year 2008
_chemical_formula_moiety 'C2 H2 Mg O4'
_chemical_formula_sum 'C2 H2 Mg O4'
_chemical_formula_weight 114.35
_chemical_name_common 'Mg(II) Formate'
_chemical_name_systematic
;
?
;
_space_group_IT_number 14
_symmetry_cell_setting monoclinic
_symmetry_space_group_name_Hall '-P 2yn'
_symmetry_space_group_name_H-M 'P 1 21/n 1'
_atom_sites_solution_hydrogens geom
_atom_sites_solution_primary direct
_atom_sites_solution_secondary difmap
_audit_creation_method SHELXL-97
_cell_angle_alpha 90.00
_cell_angle_beta 91.3880(10)
_cell_angle_gamma 90.00
_cell_formula_units_Z 12
_cell_length_a 11.3410(10)
_cell_length_b 9.8490(10)
_cell_length_c 14.5470(10)
_cell_measurement_reflns_used 2568
_cell_measurement_temperature 90(2)
_cell_measurement_theta_max 25.00
_cell_measurement_theta_min 2.81
_cell_volume 1624.4(2)
_computing_cell_refinement 'DENZO (Z. Otwinowski and W. Minor, 1997)'
_computing_data_collection 'ADSC Quantum software'
_computing_data_reduction 'HKL2000 (Z. Otwinowski and W. Minor, 1997)'
_computing_molecular_graphics 'Materials Studio 4.1'
_computing_publication_material 'Materials Studio 4.1'
_computing_structure_refinement 'SHELXL-97 (Sheldrick, 1997)'
_computing_structure_solution 'SHELXS-97 (Sheldrick, 1990)'
_diffrn_ambient_temperature 90(2)
_diffrn_measured_fraction_theta_full 0.970
_diffrn_measured_fraction_theta_max 0.970
_diffrn_measurement_device_type 'ADSC Quantum 210'
_diffrn_measurement_method \w-scan
_diffrn_radiation_monochromator 'Si (111)'
_diffrn_radiation_source 'PAL 4A MXW Beamline'
_diffrn_radiation_type synchrotron
_diffrn_radiation_wavelength 0.73000
_diffrn_reflns_av_R_equivalents 0.0330
_diffrn_reflns_av_sigmaI/netI 0.0326
_diffrn_reflns_limit_h_max 13
_diffrn_reflns_limit_h_min -13
_diffrn_reflns_limit_k_max 0
_diffrn_reflns_limit_k_min -11
_diffrn_reflns_limit_l_max 16
_diffrn_reflns_limit_l_min -15
_diffrn_reflns_number 4820
_diffrn_reflns_theta_full 25.00
_diffrn_reflns_theta_max 25.00
_diffrn_reflns_theta_min 2.81
_exptl_absorpt_coefficient_mu 0.250
_exptl_absorpt_correction_T_max 0.9755
_exptl_absorpt_correction_T_min 0.9288
_exptl_absorpt_correction_type multi-scan
_exptl_absorpt_process_details HKL2000
_exptl_crystal_colour colorless
_exptl_crystal_density_diffrn 1.403
_exptl_crystal_density_method 'not measured'
_exptl_crystal_description hexagonal
_exptl_crystal_F_000 696
_exptl_crystal_size_max 0.30
_exptl_crystal_size_mid 0.30
_exptl_crystal_size_min 0.10
_refine_diff_density_max 0.275
_refine_diff_density_min -0.308
_refine_diff_density_rms 0.066
_refine_ls_extinction_coef 0.014(2)
_refine_ls_extinction_expression Fc^*^=kFc[1+0.001xFc^2^\l^3^/sin(2\q)]^-1/4^
_refine_ls_extinction_method SHELXL
_refine_ls_goodness_of_fit_ref 1.085
_refine_ls_hydrogen_treatment constr
_refine_ls_matrix_type full
_refine_ls_number_parameters 194
_refine_ls_number_reflns 2568
_refine_ls_number_restraints 0
_refine_ls_restrained_S_all 1.085
_refine_ls_R_factor_all 0.0302
_refine_ls_R_factor_gt 0.0294
_refine_ls_shift/su_max 0.000
_refine_ls_shift/su_mean 0.000
_refine_ls_structure_factor_coef Fsqd
_refine_ls_weighting_details 'calc w=1/[\s^2^(Fo^2^)+(0.0610P)^2^+0.4989P] where P=(Fo^2^+2Fc^2^)/3'
_refine_ls_weighting_scheme calc
_refine_ls_wR_factor_gt 0.0906
_refine_ls_wR_factor_ref 0.0914
_reflns_number_gt 2470
_reflns_number_total 2568
_reflns_threshold_expression >2sigma(I)
_cod_data_source_file b811087e.txt
_cod_data_source_block p21_n2
_cod_depositor_comments
;
The following automatic conversions were performed:
'_symmetry_cell_setting' value 'Monoclinic' changed to 'monoclinic'
according to '/home/saulius/struct/CIF-dictionaries/cif_core.dic'
dictionary named 'cif_core.dic' version 2.4.1 from 2010-06-29.

Automatic conversion script
Id: cif_fix_enum 1527 2010-12-29 10:47:43Z saulius 
;
_cod_original_sg_symbol_H-M P2(1)/n
_cod_database_code 7103405

loop_
_symmetry_equiv_pos_as_xyz
'x, y, z'
'-x+1/2, y+1/2, -z+1/2'
'-x, -y, -z'
'x-1/2, -y-1/2, z-1/2'

loop_
_atom_site_label
_atom_site_type_symbol
_atom_site_fract_x
_atom_site_fract_y
_atom_site_fract_z
_atom_site_U_iso_or_equiv
_atom_site_adp_type
_atom_site_occupancy
_atom_site_symmetry_multiplicity
_atom_site_calc_flag
_atom_site_refinement_flags
_atom_site_disorder_assembly
_atom_site_disorder_group
Mg1 Mg 0.25630(4) 0.07865(5) 0.13466(3) 0.01014(17) Uani 1 1 d . . .
Mg2 Mg 0.0000 0.0000 0.0000 0.0118(2) Uani 1 2 d S . .
Mg3 Mg 0.26041(4) 0.38846(5) 0.19005(3) 0.01062(18) Uani 1 1 d . . .
Mg4 Mg 0.5000 0.0000 0.0000 0.0118(2) Uani 1 2 d S . .
O1 O 0.13085(9) -0.00628(10) 0.22016(7) 0.0118(3) Uani 1 1 d . . .
O2 O 0.15667(9) 0.25581(10) 0.11107(7) 0.0119(3) Uani 1 1 d . . .
O3 O 0.30791(9) 0.20033(10) 0.24662(7) 0.0119(3) Uani 1 1 d . . .
O4 O 0.39844(9) 0.15190(10) 0.06251(7) 0.0122(3) Uani 1 1 d . . .
O5 O 0.34948(9) -0.08188(10) 0.19644(7) 0.0120(3) Uani 1 1 d . . .
O6 O 0.18300(9) -0.02614(10) 0.02513(7) 0.0122(3) Uani 1 1 d . . .
O7 O -0.03733(10) 0.00024(11) 0.13788(8) 0.0159(3) Uani 1 1 d . . .
O8 O 0.01995(9) 0.20736(11) 0.00254(7) 0.0152(3) Uani 1 1 d . . .
O9 O 0.38861(9) 0.37372(10) 0.09632(7) 0.0136(3) Uani 1 1 d . . .
O10 O 0.51753(10) -0.10690(11) 0.12100(7) 0.0161(3) Uani 1 1 d . . .
O11 O 0.35024(9) -0.10617(11) -0.03262(7) 0.0154(3) Uani 1 1 d . . .
O12 O 0.31514(9) 0.05728(10) 0.36636(7) 0.0139(3) Uani 1 1 d . . .
C1 C 0.01951(13) -0.01602(15) 0.21012(11) 0.0137(3) Uani 1 1 d . . .
H1 H -0.0237 -0.0378 0.2633 0.016 Uiso 1 1 calc R . .
C2 C 0.07874(13) 0.28741(15) 0.05008(10) 0.0142(3) Uani 1 1 d . . .
H2 H 0.0646 0.3815 0.0403 0.017 Uiso 1 1 calc R . .
C3 C 0.33073(13) 0.16996(15) 0.33051(10) 0.0131(3) Uani 1 1 d . . .
H3 H 0.3624 0.2398 0.3688 0.016 Uiso 1 1 calc R . .
C4 C 0.43056(13) 0.27603(15) 0.05515(10) 0.0138(3) Uani 1 1 d . . .
H4 H 0.4925 0.2947 0.0142 0.017 Uiso 1 1 calc R . .
C5 C 0.45151(13) -0.13176(16) 0.18478(11) 0.0148(4) Uani 1 1 d . . .
H5 H 0.4796 -0.1945 0.2298 0.018 Uiso 1 1 calc R . .
C6 C 0.24239(13) -0.10101(15) -0.02910(11) 0.0136(3) Uani 1 1 d . . .
H6 H 0.1988 -0.1577 -0.0704 0.016 Uiso 1 1 calc R . .

loop_
_atom_site_aniso_label
_atom_site_aniso_U_11
_atom_site_aniso_U_22
_atom_site_aniso_U_33
_atom_site_aniso_U_23
_atom_site_aniso_U_13
_atom_site_aniso_U_12
Mg1 0.0081(3) 0.0120(3) 0.0103(3) -0.00011(18) 0.0005(2) -0.00021(19)
Mg2 0.0079(4) 0.0149(4) 0.0124(4) -0.0006(3) -0.0006(3) 0.0001(3)
Mg3 0.0089(3) 0.0120(3) 0.0109(3) -0.00069(18) 0.0002(2) 0.00009(18)
Mg4 0.0079(4) 0.0147(4) 0.0128(4) -0.0011(3) 0.0019(3) 0.0007(3)
O1 0.0088(6) 0.0134(5) 0.0132(6) 0.0010(4) 0.0001(4) -0.0005(4)
O2 0.0089(5) 0.0139(5) 0.0129(6) -0.0010(4) -0.0007(4) 0.0003(4)
O3 0.0112(5) 0.0132(5) 0.0112(6) 0.0002(4) -0.0002(4) 0.0002(4)
O4 0.0097(5) 0.0131(5) 0.0138(6) -0.0006(4) 0.0016(4) -0.0006(4)
O5 0.0096(6) 0.0134(5) 0.0130(6) 0.0003(4) 0.0011(4) 0.0004(4)
O6 0.0088(5) 0.0156(5) 0.0121(6) -0.0016(4) -0.0001(4) 0.0015(4)
O7 0.0106(6) 0.0235(6) 0.0134(6) 0.0000(4) -0.0009(5) 0.0003(4)
O8 0.0132(5) 0.0151(6) 0.0172(6) -0.0010(4) -0.0046(4) -0.0012(4)
O9 0.0131(6) 0.0138(6) 0.0141(6) -0.0010(4) 0.0028(4) -0.0002(4)
O10 0.0121(6) 0.0216(6) 0.0148(6) 0.0015(4) 0.0035(5) 0.0033(4)
O11 0.0094(6) 0.0188(6) 0.0179(6) -0.0029(4) 0.0014(4) 0.0004(4)
O12 0.0155(6) 0.0136(6) 0.0123(6) 0.0004(4) -0.0015(4) -0.0013(4)
C1 0.0112(8) 0.0162(8) 0.0137(9) 0.0000(6) 0.0026(6) 0.0000(6)
C2 0.0120(7) 0.0139(7) 0.0167(8) 0.0014(6) -0.0017(6) 0.0015(6)
C3 0.0117(8) 0.0144(8) 0.0132(9) -0.0015(6) -0.0009(6) -0.0001(6)
C4 0.0111(8) 0.0171(8) 0.0133(8) 0.0001(6) 0.0024(6) -0.0007(6)
C5 0.0128(8) 0.0167(8) 0.0148(8) 0.0007(6) -0.0004(6) 0.0027(6)
C6 0.0113(8) 0.0162(8) 0.0132(8) -0.0022(6) -0.0006(6) 0.0003(6)

loop_
_atom_type_symbol
_atom_type_description
_atom_type_scat_dispersion_real
_atom_type_scat_dispersion_imag
_atom_type_scat_source
C C -0.0020 0.0017 'International Tables Vol C Tables 4.2.6.8 and 6.1.1.4'
H H 0.0000 0.0000 'International Tables Vol C Tables 4.2.6.8 and 6.1.1.4'
O O -0.0041 0.0065 'International Tables Vol C Tables 4.2.6.8 and 6.1.1.4'
Mg Mg 0.0468 0.0388 'International Tables Vol C Tables 4.2.6.8 and 6.1.1.4'

loop_
_geom_angle_atom_site_label_1
_geom_angle_atom_site_label_2
_geom_angle_atom_site_label_3
_geom_angle
_geom_angle_site_symmetry_1
_geom_angle_site_symmetry_3
_geom_angle_publ_flag
O6 Mg1 O4 94.99(4) . . ?
O6 Mg1 O1 89.54(4) . . ?
O4 Mg1 O1 171.97(5) . . ?
O6 Mg1 O5 98.28(4) . . ?
O4 Mg1 O5 95.14(4) . . ?
O1 Mg1 O5 77.62(4) . . ?
O6 Mg1 O3 171.78(5) . . ?
O4 Mg1 O3 89.34(4) . . ?
O1 Mg1 O3 86.99(4) . . ?
O5 Mg1 O3 88.26(4) . . ?
O6 Mg1 O2 94.85(4) . . ?
O4 Mg1 O2 92.86(4) . . ?
O1 Mg1 O2 93.35(4) . . ?
O5 Mg1 O2 163.95(5) . . ?
O3 Mg1 O2 77.93(4) . . ?
O6 Mg1 Mg3 133.32(4) . . ?
O4 Mg1 Mg3 77.65(3) . . ?
O1 Mg1 Mg3 103.97(3) . . ?
O5 Mg1 Mg3 128.08(4) . . ?
O3 Mg1 Mg3 41.06(3) . . ?
O2 Mg1 Mg3 40.87(3) . . ?
O6 Mg1 Mg3 107.18(4) . 2_545 ?
O4 Mg1 Mg3 132.39(4) . 2_545 ?
O1 Mg1 Mg3 39.62(3) . 2_545 ?
O5 Mg1 Mg3 41.25(3) . 2_545 ?
O3 Mg1 Mg3 74.57(3) . 2_545 ?
O2 Mg1 Mg3 125.36(3) . 2_545 ?
Mg3 Mg1 Mg3 111.489(16) . 2_545 ?
O6 Mg1 Mg4 76.47(3) . . ?
O4 Mg1 Mg4 33.17(3) . . ?
O1 Mg1 Mg4 143.21(3) . . ?
O5 Mg1 Mg4 71.15(3) . . ?
O3 Mg1 Mg4 110.55(3) . . ?
O2 Mg1 Mg4 121.27(3) . . ?
Mg3 Mg1 Mg4 110.407(16) . . ?
Mg3 Mg1 Mg4 112.399(16) 2_545 . ?
O6 Mg1 Mg2 32.13(3) . . ?
O4 Mg1 Mg2 115.63(3) . . ?
O1 Mg1 Mg2 71.38(3) . . ?
O5 Mg1 Mg2 118.05(3) . . ?
O3 Mg1 Mg2 139.77(3) . . ?
O2 Mg1 Mg2 70.22(3) . . ?
Mg3 Mg1 Mg2 111.011(16) . . ?
Mg3 Mg1 Mg2 104.505(16) 2_545 . ?
Mg4 Mg1 Mg2 106.790(14) . . ?
O8 Mg2 O8 180.0 3 . ?
O8 Mg2 O7 90.37(4) 3 3 ?
O8 Mg2 O7 89.63(4) . 3 ?
O8 Mg2 O7 89.63(4) 3 . ?
O8 Mg2 O7 90.37(4) . . ?
O7 Mg2 O7 180.00(8) 3 . ?
O8 Mg2 O6 89.38(4) 3 . ?
O8 Mg2 O6 90.62(4) . . ?
O7 Mg2 O6 86.80(4) 3 . ?
O7 Mg2 O6 93.20(4) . . ?
O8 Mg2 O6 90.62(4) 3 3 ?
O8 Mg2 O6 89.38(4) . 3 ?
O7 Mg2 O6 93.20(4) 3 3 ?
O7 Mg2 O6 86.80(4) . 3 ?
O6 Mg2 O6 180.00(6) . 3 ?
O8 Mg2 Mg1 108.36(3) 3 . ?
O8 Mg2 Mg1 71.64(3) . . ?
O7 Mg2 Mg1 110.64(3) 3 . ?
O7 Mg2 Mg1 69.36(3) . . ?
O6 Mg2 Mg1 31.16(3) . . ?
O6 Mg2 Mg1 148.84(3) 3 . ?
O8 Mg2 Mg1 71.64(3) 3 3 ?
O8 Mg2 Mg1 108.36(3) . 3 ?
O7 Mg2 Mg1 69.36(3) 3 3 ?
O7 Mg2 Mg1 110.64(3) . 3 ?
O6 Mg2 Mg1 148.84(3) . 3 ?
O6 Mg2 Mg1 31.16(3) 3 3 ?
Mg1 Mg2 Mg1 180.000(16) . 3 ?
O9 Mg3 O12 95.12(5) . 2 ?
O9 Mg3 O1 91.98(5) . 2 ?
O12 Mg3 O1 94.85(4) 2 2 ?
O9 Mg3 O2 89.36(4) . . ?
O12 Mg3 O2 93.63(5) 2 . ?
O1 Mg3 O2 171.27(5) 2 . ?
O9 Mg3 O3 91.10(4) . . ?
O12 Mg3 O3 169.82(5) 2 . ?
O1 Mg3 O3 92.98(4) 2 . ?
O2 Mg3 O3 78.36(4) . . ?
O9 Mg3 O5 169.75(5) . 2 ?
O12 Mg3 O5 87.23(4) 2 2 ?
O1 Mg3 O5 77.87(4) 2 2 ?
O2 Mg3 O5 100.47(4) . 2 ?
O3 Mg3 O5 88.06(4) . 2 ?
O9 Mg3 Mg1 76.40(3) . . ?
O12 Mg3 Mg1 133.14(4) 2 . ?
O1 Mg3 Mg1 130.91(4) 2 . ?
O2 Mg3 Mg1 41.30(3) . . ?
O3 Mg3 Mg1 41.10(3) . . ?
O5 Mg3 Mg1 109.14(3) 2 . ?
O9 Mg3 Mg1 129.94(4) . 2 ?
O12 Mg3 Mg1 78.99(3) 2 2 ?
O1 Mg3 Mg1 40.37(3) 2 2 ?
O2 Mg3 Mg1 140.26(3) . 2 ?
O3 Mg3 Mg1 103.09(3) . 2 ?
O5 Mg3 Mg1 40.77(3) 2 2 ?
Mg1 Mg3 Mg1 140.812(19) . 2 ?
O11 Mg4 O11 180.00(8) 3_655 . ?
O11 Mg4 O10 90.04(4) 3_655 . ?
O11 Mg4 O10 89.96(4) . . ?
O11 Mg4 O10 89.96(4) 3_655 3_655 ?
O11 Mg4 O10 90.04(4) . 3_655 ?
O10 Mg4 O10 180.00(6) . 3_655 ?
O11 Mg4 O4 90.21(4) 3_655 3_655 ?
O11 Mg4 O4 89.79(4) . 3_655 ?
O10 Mg4 O4 87.90(4) . 3_655 ?
O10 Mg4 O4 92.10(4) 3_655 3_655 ?
O11 Mg4 O4 89.79(4) 3_655 . ?
O11 Mg4 O4 90.21(4) . . ?
O10 Mg4 O4 92.10(4) . . ?
O10 Mg4 O4 87.90(4) 3_655 . ?
O4 Mg4 O4 180.00(6) 3_655 . ?
O11 Mg4 Mg1 65.23(3) 3_655 3_655 ?
O11 Mg4 Mg1 114.77(3) . 3_655 ?
O10 Mg4 Mg1 107.66(3) . 3_655 ?
O10 Mg4 Mg1 72.34(3) 3_655 3_655 ?
O4 Mg4 Mg1 32.57(3) 3_655 3_655 ?
O4 Mg4 Mg1 147.43(3) . 3_655 ?
O11 Mg4 Mg1 114.77(3) 3_655 . ?
O11 Mg4 Mg1 65.23(3) . . ?
O10 Mg4 Mg1 72.34(3) . . ?
O10 Mg4 Mg1 107.66(3) 3_655 . ?
O4 Mg4 Mg1 147.43(3) 3_655 . ?
O4 Mg4 Mg1 32.57(3) . . ?
Mg1 Mg4 Mg1 180.00(2) 3_655 . ?
C1 O1 Mg3 127.88(10) . 2_545 ?
C1 O1 Mg1 130.63(10) . . ?
Mg3 O1 Mg1 100.00(5) 2_545 . ?
C2 O2 Mg3 127.06(10) . . ?
C2 O2 Mg1 132.58(10) . . ?
Mg3 O2 Mg1 97.83(5) . . ?
C3 O3 Mg3 128.86(9) . . ?
C3 O3 Mg1 130.97(9) . . ?
Mg3 O3 Mg1 97.84(5) . . ?
C4 O4 Mg1 126.89(9) . . ?
C4 O4 Mg4 118.81(9) . . ?
Mg1 O4 Mg4 114.26(5) . . ?
C5 O5 Mg1 133.32(10) . . ?
C5 O5 Mg3 127.33(10) . 2_545 ?
Mg1 O5 Mg3 97.98(5) . 2_545 ?
C6 O6 Mg1 123.81(10) . . ?
C6 O6 Mg2 119.44(10) . . ?
Mg1 O6 Mg2 116.71(5) . . ?
C1 O7 Mg2 135.72(10) . . ?
C2 O8 Mg2 134.66(10) . . ?
C4 O9 Mg3 132.43(10) . . ?
C5 O10 Mg4 134.35(10) . . ?
C6 O11 Mg4 142.59(10) . . ?
C3 O12 Mg3 128.64(10) . 2_545 ?
O7 C1 O1 125.94(14) . . ?
O7 C1 H1 117.0 . . ?
O1 C1 H1 117.0 . . ?
O8 C2 O2 126.15(14) . . ?
O8 C2 H2 116.9 . . ?
O2 C2 H2 116.9 . . ?
O12 C3 O3 125.70(14) . . ?
O12 C3 H3 117.1 . . ?
O3 C3 H3 117.1 . . ?
O9 C4 O4 126.13(13) . . ?
O9 C4 H4 116.9 . . ?
O4 C4 H4 116.9 . . ?
O10 C5 O5 126.55(14) . . ?
O10 C5 H5 116.7 . . ?
O5 C5 H5 116.7 . . ?
O11 C6 O6 126.05(14) . . ?
O11 C6 H6 117.0 . . ?
O6 C6 H6 117.0 . . ?

loop_
_geom_bond_atom_site_label_1
_geom_bond_atom_site_label_2
_geom_bond_distance
_geom_bond_site_symmetry_2
_geom_bond_publ_flag
Mg1 O6 2.0569(11) . ?
Mg1 O4 2.0743(11) . ?
Mg1 O1 2.0873(11) . ?
Mg1 O5 2.0924(11) . ?
Mg1 O3 2.0941(11) . ?
Mg1 O2 2.1024(11) . ?
Mg1 Mg3 3.1560(7) . ?
Mg1 Mg3 3.1734(7) 2_545 ?
Mg1 Mg4 3.5125(5) . ?
Mg1 Mg2 3.5511(5) . ?
Mg2 O8 2.0550(11) 3 ?
Mg2 O8 2.0550(11) . ?
Mg2 O7 2.0599(11) 3 ?
Mg2 O7 2.0599(11) . ?
Mg2 O6 2.1144(10) . ?
Mg2 O6 2.1144(10) 3 ?
Mg2 Mg1 3.5511(5) 3 ?
Mg3 O9 2.0224(11) . ?
Mg3 O12 2.0342(11) 2 ?
Mg3 O1 2.0551(12) 2 ?
Mg3 O2 2.0846(11) . ?
Mg3 O3 2.0926(11) . ?
Mg3 O5 2.1130(11) 2 ?
Mg3 Mg1 3.1734(7) 2 ?
Mg4 O11 2.0406(11) 3_655 ?
Mg4 O11 2.0406(11) . ?
Mg4 O10 2.0565(11) . ?
Mg4 O10 2.0565(11) 3_655 ?
Mg4 O4 2.1077(10) 3_655 ?
Mg4 O4 2.1077(10) . ?
Mg4 Mg1 3.5125(5) 3_655 ?
O1 C1 1.2713(19) . ?
O1 Mg3 2.0551(12) 2_545 ?
O2 C2 1.2757(19) . ?
O3 C3 1.2770(19) . ?
O4 C4 1.2808(18) . ?
O5 C5 1.2722(19) . ?
O5 Mg3 2.1130(11) 2_545 ?
O6 C6 1.2827(19) . ?
O7 C1 1.230(2) . ?
O8 C2 1.2337(19) . ?
O9 C4 1.2347(19) . ?
O10 C5 1.2309(19) . ?
O11 C6 1.2265(19) . ?
O12 C3 1.2408(19) . ?
O12 Mg3 2.0342(11) 2_545 ?
C1 H1 0.9500 . ?
C2 H2 0.9500 . ?
C3 H3 0.9500 . ?
C4 H4 0.9500 . ?
C5 H5 0.9500 . ?
C6 H6 0.9500 . ?
